data_4119197
loop_
_publ_author_name
'Yu Fang'
'Takashi Murase'
'Sota Sato'
'Makoto Fujita'

_publ_contact_author 'Makoto Fujita'
_publ_contact_author_email mfujita@appchem.t.u-tokyo.ac.jp
_publ_section_title
;
 Noncovalent Tailoring of the Binding Pocket of Self-Assembled Cages by
 Remote Bulky Ancillary Groups
;
_journal_name_full 'Journal of the American Chemical Society'
_journal_page_first 613
_journal_page_last 615
_journal_paper_doi 10.1021/ja311373f
_journal_volume 135
_journal_year 2013
_chemical_formula_sum 'C34 H34 N6 O6 Pd'
_chemical_formula_weight 729.07
_chemical_name_systematic
; 
 ? 
;
_space_group_IT_number 1
_symmetry_cell_setting triclinic
_symmetry_space_group_name_Hall 'P 1'
_symmetry_space_group_name_H-M 'P 1'
_atom_sites_solution_hydrogens geom
_atom_sites_solution_primary direct
_atom_sites_solution_secondary difmap
_audit_creation_method SHELXL-97
_cell_angle_alpha 71.2410(10)
_cell_angle_beta 89.3590(10)
_cell_angle_gamma 68.9890(10)
_cell_formula_units_Z 2
_cell_length_a 11.5814(11)
_cell_length_b 11.7027(11)
_cell_length_c 14.1322(14)
_cell_measurement_reflns_used 9984
_cell_measurement_temperature 90(2)
_cell_measurement_theta_max 24.98
_cell_measurement_theta_min 2.58
_cell_volume 1681.3(3)
_computing_cell_refinement 'Bruker SAINT'
_computing_data_collection 'Bruker APEX-II'
_computing_data_reduction 'Bruker SAINT'
_computing_molecular_graphics 'Bruker XP'
_computing_publication_material 'Bruker SHELXTL'
_computing_structure_refinement 'SHELXL-97 (Sheldrick, 1997)'
_computing_structure_solution 'SHELXS-97 (Sheldrick, 1990)'
_diffrn_ambient_temperature 90(2)
_diffrn_measured_fraction_theta_full 0.993
_diffrn_measured_fraction_theta_max 0.993
_diffrn_measurement_device_type 'CCD area detector'
_diffrn_measurement_method 'omega scan'
_diffrn_radiation_monochromator 'focusing mirror'
_diffrn_radiation_source 'fine-focus sealed tube'
_diffrn_radiation_type MoK\a
_diffrn_radiation_wavelength 0.71073
_diffrn_reflns_av_R_equivalents 0.0181
_diffrn_reflns_av_sigmaI/netI 0.0276
_diffrn_reflns_limit_h_max 13
_diffrn_reflns_limit_h_min -13
_diffrn_reflns_limit_k_max 13
_diffrn_reflns_limit_k_min -13
_diffrn_reflns_limit_l_max 16
_diffrn_reflns_limit_l_min -16
_diffrn_reflns_number 15647
_diffrn_reflns_theta_full 24.99
_diffrn_reflns_theta_max 24.99
_diffrn_reflns_theta_min 1.53
_exptl_absorpt_coefficient_mu 0.605
_exptl_absorpt_correction_T_max 0.9420
_exptl_absorpt_correction_T_min 0.7939
_exptl_absorpt_correction_type multi-scan
_exptl_crystal_colour yellow
_exptl_crystal_density_diffrn 1.440
_exptl_crystal_description block
_exptl_crystal_F_000 748
_exptl_crystal_size_max 0.40
_exptl_crystal_size_mid 0.18
_exptl_crystal_size_min 0.10
_refine_diff_density_max 1.667
_refine_diff_density_min -0.532
_refine_diff_density_rms 0.088
_refine_ls_abs_structure_details 'Flack H D (1983), Acta Cryst. A39, 876-881'
_refine_ls_abs_structure_Flack 0.41(3)
_refine_ls_extinction_method none
_refine_ls_goodness_of_fit_ref 1.090
_refine_ls_hydrogen_treatment constr
_refine_ls_matrix_type full
_refine_ls_number_parameters 787
_refine_ls_number_reflns 11448
_refine_ls_number_restraints 266
_refine_ls_restrained_S_all 1.127
_refine_ls_R_factor_all 0.0357
_refine_ls_R_factor_gt 0.0341
_refine_ls_shift/su_max 0.002
_refine_ls_shift/su_mean 0.000
_refine_ls_structure_factor_coef Fsqd
_refine_ls_weighting_details 'calc w=1/[\s^2^(Fo^2^)+(0.0426P)^2^+3.3130P] where P=(Fo^2^+2Fc^2^)/3'
_refine_ls_weighting_scheme calc
_refine_ls_wR_factor_gt 0.0900
_refine_ls_wR_factor_ref 0.0919
_reflns_number_gt 11034
_reflns_number_total 11448
_reflns_threshold_expression >2sigma(I)
_cod_data_source_file ja311373f_si_003.cif
_cod_data_source_block p1
_cod_database_code 4119197

loop_
_symmetry_equiv_pos_as_xyz
'x, y, z'

loop_
_atom_site_label
_atom_site_type_symbol
_atom_site_fract_x
_atom_site_fract_y
_atom_site_fract_z
_atom_site_U_iso_or_equiv
_atom_site_adp_type
_atom_site_occupancy
_atom_site_symmetry_multiplicity
_atom_site_calc_flag
_atom_site_refinement_flags
C1 C -0.0743(10) 1.1028(10) 0.2079(8) 0.026(2) Uani 1 1 d .
C2 C 0.6911(10) -0.0212(10) 1.1263(7) 0.026(2) Uani 1 1 d U
C3 C 0.4957(8) 0.2764(8) 0.6628(6) 0.0153(17) Uani 1 1 d U
C4 C 0.2747(10) 0.3119(10) 0.6061(7) 0.027(2) Uani 1 1 d .
C5 C 0.1193(9) 0.8112(9) 0.6711(7) 0.0215(19) Uani 1 1 d .
C6 C -0.0912(8) 0.9225(8) 0.6029(6) 0.0159(10) Uani 1 1 d U
C7 C 0.2994(9) 0.7040(9) 0.5899(7) 0.0241(19) Uani 1 1 d DU
C8 C 0.3345(9) 0.7782(9) 0.7251(7) 0.022(2) Uani 1 1 d U
C9 C 0.3162(9) 0.3827(8) 0.7443(7) 0.0198(18) Uani 1 1 d .
C10 C -0.1776(9) 1.0076(9) 0.5159(7) 0.0183(13) Uani 1 1 d U
C11 C 0.6552(10) 0.3146(9) 0.5638(7) 0.026(2) Uani 1 1 d U
H11A H 0.6800 0.3566 0.5022 0.031 Uiso 1 1 calc R
C12 C 0.7040(8) 0.1671(8) 0.7309(7) 0.0161(12) Uani 1 1 d U
C13 C 0.7904(8) 0.0818(8) 0.8170(6) 0.0150(13) Uani 1 1 d .
C14 C 0.2576(9) 0.7649(9) 0.6568(7) 0.022(2) Uani 1 1 d U
C15 C 0.3640(9) 0.3188(8) 0.6708(7) 0.0168(18) Uani 1 1 d .
C16 C 0.4025(9) 0.4032(9) 0.8118(7) 0.026(2) Uani 1 1 d .
H16A H 0.4888 0.3645 0.7990 0.039 Uiso 1 1 calc R
H16B H 0.3944 0.3616 0.8825 0.039 Uiso 1 1 calc R
H16C H 0.3802 0.4966 0.7976 0.039 Uiso 1 1 calc R
C17 C 0.2162(8) 0.6857(8) 0.5204(7) 0.023(2) Uani 1 1 d .
H17A H 0.2666 0.6411 0.4774 0.034 Uiso 1 1 calc R
H17B H 0.1562 0.7708 0.4784 0.034 Uiso 1 1 calc R
H17C H 0.1715 0.6331 0.5600 0.034 Uiso 1 1 calc R
C18 C -0.1333(9) 0.8552(8) 0.6902(7) 0.0176(12) Uani 1 1 d U
C19 C -0.2629(10) 0.8776(9) 0.6886(7) 0.0255(16) Uani 1 1 d U
H19A H -0.2930 0.8379 0.7481 0.031 Uiso 1 1 calc R
C20 C -0.0428(9) 0.7690(8) 0.7741(6) 0.0182(17) Uani 1 1 d .
H20A H -0.0665 0.7285 0.8368 0.022 Uiso 1 1 calc R
C21 C 0.4658(10) 0.7242(10) 0.7163(8) 0.037(2) Uani 1 1 d DU
H21A H 0.5233 0.7312 0.7596 0.044 Uiso 1 1 calc R
C22 C -0.3042(8) 1.0189(9) 0.5169(7) 0.0207(16) Uani 1 1 d U
C23 C 0.8752(8) 0.2112(8) 0.6435(7) 0.0204(15) Uani 1 1 d DU
H23A H 0.9036 0.2537 0.5841 0.024 Uiso 1 1 calc R
C24 C 0.1521(8) 0.3632(8) 0.6108(6) 0.0208(17) Uani 1 1 d .
H24A H 0.0960 0.3577 0.5655 0.025 Uiso 1 1 calc R
C25 C 0.7453(9) 0.2294(9) 0.6444(7) 0.0200(13) Uani 1 1 d U
C26 C 0.4262(8) 0.6562(8) 0.5841(7) 0.0227(16) Uani 1 1 d DU
H26A H 0.4568 0.6172 0.5348 0.027 Uiso 1 1 calc R
C27 C 0.6593(11) -0.0752(11) 1.2211(7) 0.036(2) Uani 1 1 d U
H27A H 0.5974 -0.0193 1.2479 0.044 Uiso 1 1 calc R
C28 C -0.3811(9) 1.0964(9) 0.4265(7) 0.0209(17) Uani 1 1 d U
H28A H -0.4672 1.1106 0.4205 0.025 Uiso 1 1 calc R
C29 C -0.0454(10) 1.1558(10) 0.1115(8) 0.034(2) Uani 1 1 d .
H29A H 0.0075 1.1000 0.0795 0.040 Uiso 1 1 calc R
C30 C 0.9961(10) -0.0136(10) 0.9088(8) 0.0254(19) Uani 1 1 d .
H30A H 1.0824 -0.0288 0.9098 0.030 Uiso 1 1 calc R
C31 C 0.9142(8) 0.0660(9) 0.8179(6) 0.0176(16) Uani 1 1 d .
C32 C 0.1038(9) 0.4256(10) 0.6820(8) 0.029(2) Uani 1 1 d .
C33 C 0.0832(7) 0.7459(8) 0.7605(7) 0.0180(17) Uani 1 1 d .
H33A H 0.1456 0.6840 0.8139 0.022 Uiso 1 1 calc R
C34 C 0.6474(10) 0.6024(10) 0.6453(9) 0.041(3) Uani 1 1 d .
H34A H 0.6609 0.5632 0.5925 0.061 Uiso 1 1 calc R
H34B H 0.6866 0.5349 0.7104 0.061 Uiso 1 1 calc R
H34C H 0.6843 0.6688 0.6305 0.061 Uiso 1 1 calc R
C35 C 0.5385(9) 0.3376(9) 0.5710(7) 0.0255(19) Uani 1 1 d U
H35A H 0.4792 0.3964 0.5145 0.031 Uiso 1 1 calc R
C36 C -0.3424(9) 0.9527(9) 0.6060(7) 0.0244(17) Uani 1 1 d U
H36A H -0.4273 0.9620 0.6070 0.029 Uiso 1 1 calc R
C37 C -0.0185(9) 0.9618(9) 0.2617(6) 0.031(2) Uani 1 1 d .
H37A H 0.0365 0.9196 0.2196 0.046 Uiso 1 1 calc R
H37B H -0.0845 0.9270 0.2769 0.046 Uiso 1 1 calc R
H37C H 0.0298 0.9448 0.3246 0.046 Uiso 1 1 calc R
C38 C 0.1864(9) 0.4335(9) 0.7458(8) 0.029(2) Uani 1 1 d .
H38A H 0.1546 0.4754 0.7933 0.035 Uiso 1 1 calc R
C39 C 0.9579(8) 0.1329(8) 0.7281(6) 0.0193(15) Uani 1 1 d DU
H39A H 1.0431 0.1225 0.7280 0.023 Uiso 1 1 calc R
C40 C 0.6345(7) 0.1282(8) 1.0753(6) 0.025(2) Uani 1 1 d .
H40A H 0.6614 0.1522 1.0082 0.038 Uiso 1 1 calc R
H40B H 0.6626 0.1691 1.1161 0.038 Uiso 1 1 calc R
H40C H 0.5434 0.1583 1.0692 0.038 Uiso 1 1 calc R
C41 C -0.2120(11) 1.3285(10) 0.1966(8) 0.030(2) Uani 1 1 d .
C42 C 0.5098(9) 0.6645(9) 0.6493(7) 0.0266(19) Uani 1 1 d DU
C43 C 0.8231(10) -0.2334(11) 1.1319(8) 0.031(3) Uani 1 1 d .
C44 C 0.9529(7) -0.0662(8) 0.9913(7) 0.0225(17) Uani 1 1 d .
H44A H 1.0064 -0.1134 1.0528 0.027 Uiso 1 1 calc R
C45 C -0.2063(9) 1.1340(8) 0.3474(6) 0.0184(16) Uani 1 1 d U
C46 C 0.8195(9) -0.0510(9) 0.9874(7) 0.0213(18) Uani 1 1 d .
C47 C 0.7721(9) -0.1057(9) 1.0837(6) 0.023(2) Uani 1 1 d .
C48 C 0.3248(7) 0.2379(9) 0.5345(7) 0.029(2) Uani 1 1 d .
H48A H 0.2551 0.2407 0.4939 0.043 Uiso 1 1 calc R
H48B H 0.3760 0.1471 0.5732 0.043 Uiso 1 1 calc R
H48C H 0.3756 0.2779 0.4901 0.043 Uiso 1 1 calc R
C49 C -0.1609(9) 1.1874(9) 0.2514(7) 0.025(2) Uani 1 1 d .
C50 C -0.3264(8) 1.1517(8) 0.3458(7) 0.0232(17) Uani 1 1 d U
H50A H -0.3788 1.2066 0.2846 0.028 Uiso 1 1 calc R
C51 C 0.2968(9) 0.8461(10) 0.8008(8) 0.037(2) Uani 1 1 d U
H51A H 0.2059 0.8795 0.7987 0.056 Uiso 1 1 calc R
H51B H 0.3256 0.9187 0.7849 0.056 Uiso 1 1 calc R
H51C H 0.3344 0.7845 0.8683 0.056 Uiso 1 1 calc R
C52 C -0.2995(11) 1.4245(9) 0.2414(8) 0.040(3) Uani 1 1 d .
H52A H -0.3225 1.5132 0.1935 0.060 Uiso 1 1 calc R
H52B H -0.2575 1.4172 0.3041 0.060 Uiso 1 1 calc R
H52C H -0.3746 1.4049 0.2553 0.060 Uiso 1 1 calc R
C53 C 0.9071(11) -0.3299(7) 1.0871(8) 0.034(2) Uani 1 1 d .
H53A H 0.9307 -0.4183 1.1357 0.051 Uiso 1 1 calc R
H53B H 0.9822 -0.3108 1.0709 0.051 Uiso 1 1 calc R
H53C H 0.8630 -0.3233 1.0256 0.051 Uiso 1 1 calc R
C54 C 0.6845(12) -0.2597(12) 1.3830(8) 0.055(2) Uani 1 1 d .
H54A H 0.6264 -0.1910 1.4048 0.082 Uiso 1 1 calc R
H54B H 0.7627 -0.3026 1.4283 0.082 Uiso 1 1 calc R
H54C H 0.6479 -0.3238 1.3847 0.082 Uiso 1 1 calc R
C55 C -0.1813(11) 1.3716(10) 0.1019(9) 0.040(2) Uani 1 1 d .
H55A H -0.2227 1.4609 0.0628 0.048 Uiso 1 1 calc R
C56 C -0.0954(13) 1.2949(12) 0.0601(9) 0.047(3) Uani 1 1 d .
C57 C 0.7107(13) -0.1998(13) 1.2755(9) 0.044(2) Uani 1 1 d U
C58 C 0.7876(13) -0.2857(12) 1.2290(8) 0.048(3) Uani 1 1 d U
H58A H 0.8155 -0.3772 1.2619 0.058 Uiso 1 1 calc R
C59 C -0.0369(9) 0.4787(10) 0.6850(9) 0.040(3) Uani 1 1 d .
H59A H -0.0782 0.4619 0.6337 0.060 Uiso 1 1 calc R
H59B H -0.0667 0.5727 0.6718 0.060 Uiso 1 1 calc R
H59C H -0.0561 0.4355 0.7516 0.060 Uiso 1 1 calc R
C60 C -0.0485(17) 1.3424(14) -0.0414(9) 0.105(6) Uani 1 1 d .
H60A H -0.0892 1.4373 -0.0708 0.158 Uiso 1 1 calc R
H60B H -0.0684 1.3023 -0.0868 0.158 Uiso 1 1 calc R
H60C H 0.0418 1.3180 -0.0313 0.158 Uiso 1 1 calc R
N1 N 0.7472(8) 0.0178(8) 0.9033(6) 0.0139(16) Uani 1 1 d .
N2 N 0.5821(8) 0.1854(8) 0.7385(6) 0.0144(13) Uani 1 1 d .
N3 N 0.3094(7) 0.1118(8) 0.8813(6) 0.0226(17) Uani 1 1 d .
N4 N 0.5988(8) -0.2113(7) 0.9784(6) 0.0251(18) Uani 1 1 d .
N5 N -0.1269(8) 1.0628(8) 0.4360(6) 0.0175(16) Uani 1 1 d U
N6 N 0.0342(8) 0.9014(8) 0.5939(6) 0.0161(13) Uani 1 1 d U
N7 N 0.0182(8) 1.2996(7) 0.3548(5) 0.0233(17) Uani 1 1 d .
N8 N 0.3066(7) 0.9741(7) 0.4552(6) 0.0209(16) Uani 1 1 d U
O1 O 0.3927(8) 0.0725(8) 0.8216(7) 0.0238(19) Uani 1 1 d .
O2 O 0.3414(7) 0.1415(6) 0.9480(5) 0.0287(16) Uani 1 1 d .
O3 O 0.2051(6) 0.1101(6) 0.8702(4) 0.0310(14) Uani 1 1 d U
O4 O 0.5513(8) -0.0952(7) 0.9848(5) 0.0215(15) Uani 1 1 d .
O5 O 0.5845(6) -0.3022(6) 1.0463(5) 0.0328(16) Uani 1 1 d U
O6 O 0.6595(8) -0.2286(6) 0.9088(5) 0.042(2) Uani 1 1 d .
O7 O 0.0635(8) 1.1830(7) 0.3487(6) 0.0227(16) Uani 1 1 d .
O8 O 0.0415(7) 1.3826(7) 0.2903(5) 0.0368(17) Uani 1 1 d U
O9 O -0.0427(7) 1.3163(7) 0.4245(5) 0.0398(18) Uani 1 1 d U
O10 O 0.2253(7) 1.0129(7) 0.5150(6) 0.0164(16) Uani 1 1 d U
O11 O 0.2740(6) 0.9432(6) 0.3863(5) 0.0238(14) Uani 1 1 d U
O12 O 0.4115(5) 0.9654(5) 0.4793(4) 0.0259(13) Uani 1 1 d U
Pd1 Pd 0.05021(2) 1.03700(2) 0.468882(18) 0.01466(12) Uani 1 1 d .
Pd2 Pd 0.56464(2) 0.04868(2) 0.865107(18) 0.01478(12) Uani 1 1 d .
N101 N 0.1981(6) 0.5286(8) -0.0065(6) 0.054(2) Uiso 1 1 d D
C102 C 0.2938(6) 0.5283(8) 0.0183(7) 0.040(2) Uiso 1 1 d D
C103 C 0.4213(6) 0.5168(7) 0.0489(5) 0.0467(16) Uiso 1 1 d D
H10B H 0.4153 0.5860 0.0756 0.070 Uiso 1 1 calc R
H10C H 0.4677 0.5249 -0.0097 0.070 Uiso 1 1 calc R
H10D H 0.4646 0.4318 0.1008 0.070 Uiso 1 1 calc R
C106 C 0.3858(7) 0.2460(9) 0.2332(6) 0.060(2) Uiso 1 1 d D
H10E H 0.4695 0.1946 0.2227 0.090 Uiso 1 1 calc R
H10F H 0.3782 0.2223 0.3054 0.090 Uiso 1 1 calc R
H10G H 0.3716 0.3388 0.2050 0.090 Uiso 1 1 calc R
C105 C 0.3008(8) 0.2218(11) 0.1871(8) 0.088(3) Uiso 1 1 d D
N104 N 0.2151(6) 0.2120(7) 0.1539(5) 0.054(2) Uiso 1 1 d D
N107 N 0.2339(6) 0.8143(7) 0.0886(5) 0.0572(19) Uiso 1 1 d D
C108 C 0.3041(4) 0.8381(4) 0.1295(3) 0.0183(9) Uiso 1 1 d D
C109 C 0.4081(8) 0.8425(10) 0.1911(7) 0.064(3) Uiso 1 1 d D
H10I H 0.4743 0.8520 0.1491 0.096 Uiso 1 1 calc R
H10J H 0.4419 0.7616 0.2489 0.096 Uiso 1 1 calc R
H10K H 0.3752 0.9166 0.2149 0.096 Uiso 1 1 calc R
N110 N 0.4138(7) 0.5362(8) 0.3379(6) 0.052(2) Uiso 1 1 d D
C111 C 0.3181(9) 0.5453(13) 0.3074(10) 0.076(4) Uiso 1 1 d D
C112 C 0.1934(14) 0.569(2) 0.2631(17) 0.200(10) Uiso 1 1 d D
H11B H 0.1303 0.6342 0.2855 0.300 Uiso 1 1 calc R
H11C H 0.1784 0.4881 0.2848 0.300 Uiso 1 1 calc R
H11D H 0.1886 0.6021 0.1895 0.300 Uiso 1 1 calc R

loop_
_atom_site_aniso_label
_atom_site_aniso_U_11
_atom_site_aniso_U_22
_atom_site_aniso_U_33
_atom_site_aniso_U_23
_atom_site_aniso_U_13
_atom_site_aniso_U_12
C1 0.025(5) 0.034(5) 0.030(5) -0.023(4) 0.013(4) -0.014(4)
C2 0.024(5) 0.034(5) 0.011(4) 0.002(3) -0.007(3) -0.008(4)
C3 0.0164(19) 0.0152(19) 0.0147(19) -0.0067(11) 0.0018(10) -0.0050(11)
C4 0.027(5) 0.028(5) 0.026(4) -0.012(4) -0.008(4) -0.008(4)
C5 0.025(3) 0.013(3) 0.028(3) -0.009(2) -0.002(2) -0.007(2)
C6 0.022(2) 0.014(2) 0.017(2) -0.0097(18) 0.0031(19) -0.0095(18)
C7 0.025(4) 0.013(4) 0.025(4) 0.001(3) -0.005(3) -0.004(3)
C8 0.017(4) 0.012(4) 0.032(4) -0.004(3) 0.008(3) -0.003(3)
C9 0.025(4) 0.015(4) 0.020(4) -0.010(3) 0.012(3) -0.006(3)
C10 0.022(3) 0.015(2) 0.019(2) -0.009(2) 0.002(2) -0.006(2)
C11 0.033(5) 0.020(4) 0.022(4) -0.009(3) 0.006(4) -0.007(4)
C12 0.015(3) 0.015(3) 0.021(3) -0.009(2) 0.006(2) -0.007(2)
C13 0.016(3) 0.017(3) 0.018(3) -0.010(2) 0.010(2) -0.010(2)
C14 0.013(4) 0.015(4) 0.029(4) 0.000(3) 0.000(3) -0.001(3)
C15 0.024(4) 0.015(4) 0.016(3) -0.010(3) 0.006(3) -0.008(3)
C16 0.026(5) 0.025(5) 0.030(5) -0.015(4) 0.002(4) -0.008(4)
C17 0.028(5) 0.014(4) 0.022(4) -0.006(3) 0.008(4) -0.005(4)
C18 0.024(2) 0.016(2) 0.018(2) -0.008(2) 0.007(2) -0.011(2)
C19 0.032(4) 0.028(4) 0.028(3) -0.013(3) 0.017(3) -0.022(3)
C20 0.028(4) 0.021(4) 0.013(3) -0.006(3) 0.007(3) -0.018(4)
C21 0.020(5) 0.030(4) 0.051(5) -0.004(4) -0.001(4) -0.008(4)
C22 0.013(3) 0.021(3) 0.031(3) -0.015(3) 0.002(3) -0.005(3)
C23 0.018(3) 0.023(3) 0.024(3) -0.013(3) 0.010(3) -0.009(2)
C24 0.019(4) 0.023(4) 0.024(4) -0.013(3) 0.001(3) -0.007(3)
C25 0.021(3) 0.019(3) 0.023(3) -0.012(2) 0.006(2) -0.008(2)
C26 0.023(3) 0.013(3) 0.027(3) -0.001(3) 0.004(3) -0.006(3)
C27 0.041(5) 0.049(5) 0.015(4) -0.010(4) 0.006(4) -0.013(4)
C28 0.014(4) 0.025(4) 0.027(4) -0.013(3) 0.002(3) -0.008(3)
C29 0.034(5) 0.035(5) 0.037(5) -0.018(4) 0.014(4) -0.014(4)
C30 0.017(4) 0.029(4) 0.030(4) -0.016(4) 0.003(3) -0.004(4)
C31 0.022(4) 0.021(4) 0.020(3) -0.015(3) 0.011(3) -0.013(3)
C32 0.017(4) 0.025(4) 0.040(5) -0.006(4) 0.002(4) -0.006(3)
C33 0.013(3) 0.016(4) 0.024(4) -0.006(3) 0.004(3) -0.005(3)
C34 0.020(5) 0.045(6) 0.053(6) -0.008(5) 0.002(4) -0.015(4)
C35 0.038(4) 0.020(4) 0.018(4) -0.008(3) -0.003(3) -0.009(3)
C36 0.020(4) 0.029(4) 0.029(3) -0.016(3) 0.007(3) -0.010(3)
C37 0.041(6) 0.038(5) 0.026(4) -0.025(4) 0.022(4) -0.017(4)
C38 0.031(4) 0.022(4) 0.032(4) -0.013(3) 0.011(4) -0.002(3)
C39 0.015(3) 0.025(3) 0.029(3) -0.016(3) 0.013(3) -0.014(3)
C40 0.018(4) 0.024(4) 0.027(4) -0.004(3) -0.009(3) -0.003(3)
C41 0.038(6) 0.018(4) 0.019(4) 0.008(3) -0.011(4) -0.006(4)
C42 0.024(4) 0.017(4) 0.033(4) -0.005(3) 0.008(3) -0.003(3)
C43 0.028(5) 0.039(6) 0.025(5) -0.011(4) 0.010(4) -0.010(4)
C44 0.010(3) 0.026(4) 0.025(4) -0.009(3) -0.007(3) 0.001(3)
C45 0.024(4) 0.017(4) 0.015(3) -0.008(3) -0.001(3) -0.006(3)
C46 0.014(4) 0.019(4) 0.026(4) -0.005(3) 0.003(3) -0.003(3)
C47 0.028(5) 0.030(5) 0.009(4) 0.002(4) 0.001(3) -0.017(4)
C48 0.013(3) 0.036(3) 0.048(4) -0.031(3) 0.000(2) -0.006(2)
C49 0.015(4) 0.024(5) 0.029(5) -0.011(4) -0.002(3) 0.001(4)
C50 0.023(3) 0.026(4) 0.023(3) -0.010(3) 0.002(3) -0.010(3)
C51 0.038(3) 0.037(3) 0.037(3) -0.0130(13) 0.0041(11) -0.0141(13)
C52 0.038(6) 0.043(5) 0.026(4) -0.006(4) 0.010(4) -0.007(4)
C53 0.037(5) 0.010(3) 0.040(5) 0.001(3) -0.006(4) -0.001(3)
C54 0.061(5) 0.071(7) 0.035(5) -0.016(4) 0.019(4) -0.031(5)
C55 0.041(5) 0.027(5) 0.042(5) -0.002(4) 0.003(4) -0.011(4)
C56 0.056(6) 0.045(5) 0.024(4) 0.006(4) 0.012(4) -0.017(5)
C57 0.060(6) 0.049(5) 0.027(4) -0.014(4) 0.013(4) -0.024(4)
C58 0.074(7) 0.039(6) 0.014(4) 0.007(4) 0.010(4) -0.016(5)
C59 0.021(5) 0.042(5) 0.059(6) -0.033(5) 0.014(4) 0.000(4)
C60 0.165(14) 0.066(8) 0.029(5) 0.018(5) 0.040(7) -0.012(8)
N1 0.012(3) 0.015(3) 0.016(3) -0.005(3) 0.005(2) -0.006(3)
N2 0.009(3) 0.015(3) 0.022(3) -0.010(2) 0.006(2) -0.005(2)
N3 0.010(4) 0.027(4) 0.030(4) -0.011(4) 0.006(3) -0.006(3)
N4 0.026(4) 0.017(4) 0.032(4) -0.002(3) 0.000(3) -0.013(3)
N5 0.018(3) 0.014(3) 0.020(3) -0.008(3) 0.000(3) -0.003(3)
N6 0.021(3) 0.014(2) 0.016(2) -0.008(2) 0.002(2) -0.008(2)
N7 0.033(5) 0.023(4) 0.011(3) -0.003(3) 0.009(3) -0.010(3)
N8 0.019(4) 0.014(4) 0.031(4) -0.005(3) 0.007(3) -0.010(3)
O1 0.014(2) 0.031(3) 0.034(3) -0.016(2) 0.0112(17) -0.0130(18)
O2 0.030(4) 0.026(4) 0.036(4) -0.014(3) 0.011(3) -0.015(3)
O3 0.0260(16) 0.0327(16) 0.0343(17) -0.0098(10) 0.0055(9) -0.0125(10)
O4 0.024(4) 0.019(3) 0.019(3) -0.005(3) 0.009(3) -0.007(3)
O5 0.0356(18) 0.0272(17) 0.0333(18) -0.0046(10) 0.0083(9) -0.0141(10)
O6 0.088(4) 0.0129(19) 0.023(2) -0.0092(15) 0.034(2) -0.015(2)
O7 0.025(4) 0.016(3) 0.029(4) -0.008(3) 0.009(3) -0.010(3)
O8 0.0392(19) 0.0323(19) 0.0368(19) -0.0071(10) 0.0082(9) -0.0154(11)
O9 0.042(2) 0.039(2) 0.038(2) -0.0143(11) 0.0073(10) -0.0137(11)
O10 0.0160(18) 0.0170(18) 0.0165(18) -0.0047(11) 0.0021(10) -0.0074(11)
O11 0.020(4) 0.031(4) 0.019(3) -0.014(3) 0.007(3) -0.005(3)
O12 0.0201(15) 0.0272(15) 0.0301(16) -0.0068(9) 0.0052(9) -0.0113(9)
Pd1 0.0131(3) 0.0146(3) 0.0169(3) -0.0050(2) 0.0042(2) -0.0063(2)
Pd2 0.0128(3) 0.0148(3) 0.0171(3) -0.0052(2) 0.0048(2) -0.0060(2)

loop_
_atom_type_symbol
_atom_type_description
_atom_type_scat_dispersion_real
_atom_type_scat_dispersion_imag
_atom_type_scat_source
C C 0.0033 0.0016 'International Tables Vol C Tables 4.2.6.8 and 6.1.1.4'
H H 0.0000 0.0000 'International Tables Vol C Tables 4.2.6.8 and 6.1.1.4'
N N 0.0061 0.0033 'International Tables Vol C Tables 4.2.6.8 and 6.1.1.4'
O O 0.0106 0.0060 'International Tables Vol C Tables 4.2.6.8 and 6.1.1.4'
Pd Pd -0.9988 1.0072 'International Tables Vol C Tables 4.2.6.8 and 6.1.1.4'

loop_
_geom_angle_atom_site_label_1
_geom_angle_atom_site_label_2
_geom_angle_atom_site_label_3
_geom_angle
C29 C1 C49 118.8(10)
C29 C1 C37 120.1(9)
C49 C1 C37 121.1(9)
C47 C2 C27 117.6(10)
C47 C2 C40 124.1(9)
C27 C2 C40 118.3(10)
N2 C3 C15 123.1(8)
N2 C3 C35 117.8(8)
C15 C3 C35 119.0(8)
C24 C4 C15 122.0(9)
C24 C4 C48 120.9(8)
C15 C4 C48 117.1(9)
N6 C5 C33 121.2(9)
N6 C5 C14 119.9(9)
C33 C5 C14 118.4(8)
N6 C6 C18 123.1(8)
N6 C6 C10 116.8(8)
C18 C6 C10 119.8(9)
C14 C7 C26 118.4(9)
C14 C7 C17 123.7(9)
C26 C7 C17 117.8(9)
C14 C8 C21 114.4(9)
C14 C8 C51 128.2(9)
C21 C8 C51 117.3(9)
C38 C9 C15 118.0(8)
C38 C9 C16 120.6(8)
C15 C9 C16 121.3(8)
N5 C10 C22 126.0(9)
N5 C10 C6 114.9(9)
C22 C10 C6 118.9(9)
C35 C11 C25 121.3(9)
N2 C12 C25 123.0(9)
N2 C12 C13 117.2(8)
C25 C12 C13 119.8(8)
C31 C13 N1 120.2(8)
C31 C13 C12 120.7(8)
N1 C13 C12 119.0(8)
C7 C14 C8 124.3(9)
C7 C14 C5 120.4(9)
C8 C14 C5 114.9(9)
C4 C15 C3 124.3(9)
C4 C15 C9 117.1(9)
C3 C15 C9 118.4(8)
C6 C18 C20 117.6(8)
C6 C18 C19 118.4(8)
C20 C18 C19 124.0(8)
C36 C19 C18 121.6(9)
C33 C20 C18 117.4(8)
C42 C21 C8 122.4(10)
C28 C22 C36 125.2(9)
C28 C22 C10 115.6(9)
C36 C22 C10 119.2(8)
C39 C23 C25 120.2(8)
C4 C24 C32 121.7(8)
C12 C25 C11 116.8(9)
C12 C25 C23 119.9(8)
C11 C25 C23 123.2(9)
C7 C26 C42 121.1(9)
C57 C27 C2 123.4(11)
C50 C28 C22 117.1(9)
C1 C29 C56 120.4(10)
C44 C30 C31 120.6(9)
C13 C31 C30 118.7(8)
C13 C31 C39 119.7(8)
C30 C31 C39 121.5(8)
C38 C32 C24 118.1(9)
C38 C32 C59 123.0(10)
C24 C32 C59 118.9(8)
C5 C33 C20 122.1(8)
C11 C35 C3 121.6(9)
C19 C36 C22 121.8(9)
C32 C38 C9 123.1(9)
C23 C39 C31 119.5(8)
C55 C41 C49 117.7(10)
C55 C41 C52 120.2(9)
C49 C41 C52 122.0(9)
C21 C42 C26 119.2(10)
C21 C42 C34 121.5(9)
C26 C42 C34 119.2(9)
C47 C43 C58 118.5(10)
C47 C43 C53 124.3(9)
C58 C43 C53 117.0(10)
C30 C44 C46 119.5(8)
C50 C45 N5 120.2(9)
C50 C45 C49 117.8(8)
N5 C45 C49 121.9(9)
N1 C46 C44 119.1(8)
N1 C46 C47 122.7(9)
C44 C46 C47 117.9(8)
C43 C47 C2 122.3(9)
C43 C47 C46 117.8(9)
C2 C47 C46 119.2(9)
C1 C49 C41 119.5(9)
C1 C49 C45 120.6(9)
C41 C49 C45 119.8(8)
C45 C50 C28 125.1(8)
C56 C55 C41 123.9(10)
C55 C56 C29 118.9(10)
C55 C56 C60 125.4(12)
C29 C56 C60 115.6(12)
C27 C57 C58 117.9(10)
C27 C57 C54 124.4(12)
C58 C57 C54 117.6(11)
C57 C58 C43 119.5(11)
C46 N1 C13 121.7(9)
C46 N1 Pd2 130.5(7)
C13 N1 Pd2 107.7(6)
C3 N2 C12 119.1(8)
C3 N2 Pd2 130.2(7)
C12 N2 Pd2 110.4(6)
O2 N3 O3 122.3(8)
O2 N3 O1 118.5(8)
O3 N3 O1 119.0(8)
O6 N4 O5 122.3(7)
O6 N4 O4 119.8(7)
O5 N4 O4 117.8(8)
C10 N5 C45 115.9(9)
C10 N5 Pd1 113.6(7)
C45 N5 Pd1 130.4(7)
C5 N6 C6 118.2(9)
C5 N6 Pd1 131.3(7)
C6 N6 Pd1 109.9(6)
O8 N7 O9 125.6(8)
O8 N7 O7 115.8(8)
O9 N7 O7 118.7(8)
O12 N8 O11 127.0(8)
O12 N8 O10 113.4(8)
O11 N8 O10 119.4(8)
N3 O1 Pd2 114.1(7)
N4 O4 Pd2 115.0(6)
N7 O7 Pd1 116.1(6)
N8 O10 Pd1 112.7(6)
N5 Pd1 N6 81.5(4)
N5 Pd1 O10 174.5(4)
N6 Pd1 O10 95.1(3)
N5 Pd1 O7 98.9(3)
N6 Pd1 O7 175.7(4)
O10 Pd1 O7 84.1(3)
O1 Pd2 O4 83.8(3)
O1 Pd2 N2 95.9(3)
O4 Pd2 N2 176.0(4)
O1 Pd2 N1 176.1(4)
O4 Pd2 N1 97.1(3)
N2 Pd2 N1 83.0(3)
N101 C102 C103 175.0(9)
N104 C105 C106 170.1(12)
N107 C108 C109 169.5(7)
N110 C111 C112 174.8(16)

loop_
_geom_bond_atom_site_label_1
_geom_bond_atom_site_label_2
_geom_bond_distance
C1 C29 1.396(15)
C1 C49 1.424(13)
C1 C37 1.469(14)
C2 C47 1.387(15)
C2 C27 1.393(14)
C2 C40 1.544(13)
C3 N2 1.344(12)
C3 C15 1.441(13)
C3 C35 1.444(13)
C4 C24 1.339(14)
C4 C15 1.429(13)
C4 C48 1.518(13)
C5 N6 1.347(13)
C5 C33 1.396(13)
C5 C14 1.530(14)
C6 N6 1.396(13)
C6 C18 1.420(13)
C6 C10 1.424(13)
C7 C14 1.346(14)
C7 C26 1.384(12)
C7 C17 1.498(14)
C8 C14 1.401(15)
C8 C21 1.444(14)
C8 C51 1.503(14)
C9 C38 1.406(12)
C9 C15 1.461(12)
C9 C16 1.519(13)
C10 N5 1.351(13)
C10 C22 1.424(13)
C11 C35 1.289(13)
C11 C25 1.390(14)
C12 N2 1.359(12)
C12 C25 1.385(13)
C12 C13 1.417(13)
C13 C31 1.378(12)
C13 N1 1.402(12)
C18 C20 1.421(13)
C18 C19 1.427(14)
C19 C36 1.330(13)
C20 C33 1.409(11)
C21 C42 1.344(12)
C22 C28 1.397(13)
C22 C36 1.410(14)
C23 C39 1.370(11)
C23 C25 1.442(14)
C24 C32 1.423(12)
C26 C42 1.392(12)
C27 C57 1.319(16)
C28 C50 1.388(13)
C29 C56 1.444(15)
C30 C44 1.317(14)
C30 C31 1.429(13)
C31 C39 1.453(12)
C32 C38 1.369(14)
C32 C59 1.528(14)
C34 C42 1.504(14)
C41 C55 1.362(16)
C41 C49 1.471(13)
C41 C52 1.522(15)
C43 C47 1.330(14)
C43 C58 1.433(15)
C43 C53 1.511(14)
C44 C46 1.490(13)
C45 C50 1.330(13)
C45 N5 1.384(12)
C45 C49 1.476(14)
C46 N1 1.298(13)
C46 C47 1.496(13)
C54 C57 1.532(16)
C55 C56 1.353(18)
C56 C60 1.532(16)
C57 C58 1.416(18)
N1 Pd2 2.060(8)
N2 Pd2 2.045(8)
N3 O2 1.207(10)
N3 O3 1.228(10)
N3 O1 1.330(12)
N4 O6 1.230(11)
N4 O5 1.243(10)
N4 O4 1.303(11)
N5 Pd1 2.000(9)
N6 Pd1 2.018(9)
N7 O8 1.209(10)
N7 O9 1.232(11)
N7 O7 1.306(11)
N8 O12 1.225(10)
N8 O11 1.246(10)
N8 O10 1.315(11)
O1 Pd2 1.985(8)
O4 Pd2 2.018(7)
O7 Pd1 2.036(7)
O10 Pd1 2.029(8)
N101 C102 1.165(5)
C102 C103 1.490(7)
C106 C105 1.344(7)
C105 N104 1.160(5)
N107 C108 1.161(5)
C108 C109 1.519(7)
N110 C111 1.149(5)
C111 C112 1.474(10)

loop_
_geom_torsion_atom_site_label_1
_geom_torsion_atom_site_label_2
_geom_torsion_atom_site_label_3
_geom_torsion_atom_site_label_4
_geom_torsion
N6 C6 C10 N5 -3.1(12)
C18 C6 C10 N5 -177.7(8)
N6 C6 C10 C22 171.8(8)
C18 C6 C10 C22 -2.8(12)
N2 C12 C13 C31 -174.9(8)
C25 C12 C13 C31 3.9(13)
N2 C12 C13 N1 2.3(12)
C25 C12 C13 N1 -178.9(8)
C26 C7 C14 C8 -3.2(15)
C17 C7 C14 C8 177.3(8)
C26 C7 C14 C5 -175.8(8)
C17 C7 C14 C5 4.7(15)
C21 C8 C14 C7 2.0(15)
C51 C8 C14 C7 178.8(9)
C21 C8 C14 C5 175.0(8)
C51 C8 C14 C5 -8.2(14)
N6 C5 C14 C7 -62.4(13)
C33 C5 C14 C7 109.4(10)
N6 C5 C14 C8 124.3(9)
C33 C5 C14 C8 -64.0(11)
C24 C4 C15 C3 -173.9(9)
C48 C4 C15 C3 9.0(15)
C24 C4 C15 C9 1.0(15)
C48 C4 C15 C9 -176.1(8)
N2 C3 C15 C4 -122.2(10)
C35 C3 C15 C4 60.5(13)
N2 C3 C15 C9 63.0(12)
C35 C3 C15 C9 -114.4(9)
C38 C9 C15 C4 -0.5(13)
C16 C9 C15 C4 -175.8(8)
C38 C9 C15 C3 174.7(8)
C16 C9 C15 C3 -0.6(13)
N6 C6 C18 C20 4.2(12)
C10 C6 C18 C20 178.4(8)
N6 C6 C18 C19 -175.6(8)
C10 C6 C18 C19 -1.4(12)
C6 C18 C19 C36 4.4(13)
C20 C18 C19 C36 -175.5(9)
C6 C18 C20 C33 -6.8(12)
C19 C18 C20 C33 173.1(8)
C14 C8 C21 C42 -1.0(15)
C51 C8 C21 C42 -178.2(9)
N5 C10 C22 C28 -1.0(13)
C6 C10 C22 C28 -175.4(8)
N5 C10 C22 C36 178.6(9)
C6 C10 C22 C36 4.2(12)
C15 C4 C24 C32 -1.1(16)
C48 C4 C24 C32 175.9(9)
N2 C12 C25 C11 0.6(13)
C13 C12 C25 C11 -178.2(8)
N2 C12 C25 C23 176.4(8)
C13 C12 C25 C23 -2.4(13)
C35 C11 C25 C12 2.5(13)
C35 C11 C25 C23 -173.1(9)
C39 C23 C25 C12 -0.3(13)
C39 C23 C25 C11 175.2(8)
C14 C7 C26 C42 3.3(15)
C17 C7 C26 C42 -177.1(8)
C47 C2 C27 C57 6.4(17)
C40 C2 C27 C57 -173.5(11)
C36 C22 C28 C50 -178.6(9)
C10 C22 C28 C50 1.0(12)
C49 C1 C29 C56 4.6(17)
C37 C1 C29 C56 -177.1(10)
N1 C13 C31 C30 -1.7(12)
C12 C13 C31 C30 175.5(8)
N1 C13 C31 C39 -179.9(8)
C12 C13 C31 C39 -2.8(12)
C44 C30 C31 C13 -2.9(13)
C44 C30 C31 C39 175.3(9)
C4 C24 C32 C38 0.7(15)
C4 C24 C32 C59 -178.4(10)
N6 C5 C33 C20 1.2(13)
C14 C5 C33 C20 -170.5(8)
C18 C20 C33 C5 4.4(12)
C25 C11 C35 C3 0.0(14)
N2 C3 C35 C11 -5.6(13)
C15 C3 C35 C11 171.8(9)
C18 C19 C36 C22 -2.9(14)
C28 C22 C36 C19 178.1(9)
C10 C22 C36 C19 -1.4(13)
C24 C32 C38 C9 -0.2(16)
C59 C32 C38 C9 178.8(9)
C15 C9 C38 C32 0.2(15)
C16 C9 C38 C32 175.5(9)
C25 C23 C39 C31 1.4(12)
C13 C31 C39 C23 0.1(12)
C30 C31 C39 C23 -178.1(8)
C8 C21 C42 C26 1.3(16)
C8 C21 C42 C34 -176.6(9)
C7 C26 C42 C21 -2.5(15)
C7 C26 C42 C34 175.5(8)
C31 C30 C44 C46 4.9(14)
C30 C44 C46 N1 -2.4(14)
C30 C44 C46 C47 -176.7(9)
C58 C43 C47 C2 3.3(17)
C53 C43 C47 C2 177.1(10)
C58 C43 C47 C46 173.9(10)
C53 C43 C47 C46 -12.2(16)
C27 C2 C47 C43 -2.9(16)
C40 C2 C47 C43 177.1(9)
C27 C2 C47 C46 -173.4(9)
C40 C2 C47 C46 6.6(15)
N1 C46 C47 C43 124.0(11)
C44 C46 C47 C43 -61.9(13)
N1 C46 C47 C2 -65.1(13)
C44 C46 C47 C2 109.0(11)
C29 C1 C49 C41 -3.5(15)
C37 C1 C49 C41 178.1(9)
C29 C1 C49 C45 172.3(9)
C37 C1 C49 C45 -6.1(15)
C55 C41 C49 C1 5.1(16)
C52 C41 C49 C1 -176.7(10)
C55 C41 C49 C45 -170.7(10)
C52 C41 C49 C45 7.5(16)
C50 C45 C49 C1 -114.3(11)
N5 C45 C49 C1 63.0(13)
C50 C45 C49 C41 61.5(12)
N5 C45 C49 C41 -121.3(10)
N5 C45 C50 C28 -4.6(14)
C49 C45 C50 C28 172.8(9)
C22 C28 C50 C45 1.8(14)
C49 C41 C55 C56 -8.4(18)
C52 C41 C55 C56 173.4(12)
C41 C55 C56 C29 9(2)
C41 C55 C56 C60 -173.2(14)
C1 C29 C56 C55 -7.3(19)
C1 C29 C56 C60 175.1(12)
C2 C27 C57 C58 -10(2)
C2 C27 C57 C54 175.2(11)
C27 C57 C58 C43 10.0(19)
C54 C57 C58 C43 -174.8(12)
C47 C43 C58 C57 -6.8(19)
C53 C43 C58 C57 178.9(11)
C44 C46 N1 C13 -2.3(13)
C47 C46 N1 C13 171.8(9)
C44 C46 N1 Pd2 174.4(6)
C47 C46 N1 Pd2 -11.6(14)
C31 C13 N1 C46 4.3(13)
C12 C13 N1 C46 -172.9(8)
C31 C13 N1 Pd2 -173.0(6)
C12 C13 N1 Pd2 9.8(10)
C15 C3 N2 C12 -168.8(8)
C35 C3 N2 C12 8.5(12)
C15 C3 N2 Pd2 18.3(13)
C35 C3 N2 Pd2 -164.4(6)
C25 C12 N2 C3 -6.3(13)
C13 C12 N2 C3 172.5(8)
C25 C12 N2 Pd2 167.9(7)
C13 C12 N2 Pd2 -13.3(10)
C22 C10 N5 C45 -1.6(13)
C6 C10 N5 C45 173.0(8)
C22 C10 N5 Pd1 174.6(7)
C6 C10 N5 Pd1 -10.9(10)
C50 C45 N5 C10 4.2(12)
C49 C45 N5 C10 -173.0(8)
C50 C45 N5 Pd1 -171.1(7)
C49 C45 N5 Pd1 11.7(13)
C33 C5 N6 C6 -4.0(13)
C14 C5 N6 C6 167.5(8)
C33 C5 N6 Pd1 165.8(7)
C14 C5 N6 Pd1 -22.7(13)
C18 C6 N6 C5 1.3(13)
C10 C6 N6 C5 -173.1(8)
C18 C6 N6 Pd1 -170.6(7)
C10 C6 N6 Pd1 15.1(9)
O2 N3 O1 Pd2 7.4(11)
O3 N3 O1 Pd2 -168.9(6)
O6 N4 O4 Pd2 8.3(11)
O5 N4 O4 Pd2 -174.4(6)
O8 N7 O7 Pd1 170.1(6)
O9 N7 O7 Pd1 -9.4(11)
O12 N8 O10 Pd1 176.6(5)
O11 N8 O10 Pd1 -7.6(10)
C10 N5 Pd1 N6 15.0(7)
C45 N5 Pd1 N6 -169.5(9)
C10 N5 Pd1 O10 -37(4)
C45 N5 Pd1 O10 138(4)
C10 N5 Pd1 O7 -160.7(7)
C45 N5 Pd1 O7 14.7(8)
C5 N6 Pd1 N5 173.7(9)
C6 N6 Pd1 N5 -15.9(6)
C5 N6 Pd1 O10 -10.6(9)
C6 N6 Pd1 O10 159.8(6)
C5 N6 Pd1 O7 -90(6)
C6 N6 Pd1 O7 81(6)
N8 O10 Pd1 N5 170(4)
N8 O10 Pd1 N6 118.6(6)
N8 O10 Pd1 O7 -65.6(6)
N7 O7 Pd1 N5 80.8(7)
N7 O7 Pd1 N6 -15(6)
N7 O7 Pd1 O10 -94.6(7)
N3 O1 Pd2 O4 65.4(7)
N3 O1 Pd2 N2 -118.7(7)
N3 O1 Pd2 N1 169(5)
N4 O4 Pd2 O1 96.2(7)
N4 O4 Pd2 N2 10(6)
N4 O4 Pd2 N1 -80.0(7)
C3 N2 Pd2 O1 11.5(8)
C12 N2 Pd2 O1 -161.8(6)
C3 N2 Pd2 O4 97(6)
C12 N2 Pd2 O4 -77(6)
C3 N2 Pd2 N1 -172.2(9)
C12 N2 Pd2 N1 14.4(6)
C46 N1 Pd2 O1 -117(6)
C13 N1 Pd2 O1 60(6)
C46 N1 Pd2 O4 -13.8(9)
C13 N1 Pd2 O4 163.2(6)
C46 N1 Pd2 N2 170.3(9)
C13 N1 Pd2 N2 -12.8(6)
